data_1516485
loop_
_publ_author_name
'P\'erez-Prieto, Julia'
'Galian, Raquel E.'
'Morant-Mi\~nana, Maria C.'
'Miranda, Miguel A.'

_publ_section_title
;
 Steady-state and time-resolved studies on the formation of skatolyl
 radicals photosensitized by 2-benzoylthiophene
;
_journal_issue 11
_journal_name_full 'Photochemical &amp; Photobiological Sciences'
_journal_page_first 1200
_journal_page_last 1204
_journal_paper_doi 10.1039/b307346g
_journal_volume 2
_journal_year 2003
_chemical_compound_source 'synthesis as described'
_chemical_formula_moiety 'C20 H15 N O S'
_chemical_formula_sum 'C20 H15 N O S'
_chemical_formula_weight 317.39
_chemical_name_common 2003va01jp01
_chemical_name_systematic ?
_space_group_IT_number 14
_symmetry_cell_setting monoclinic
_symmetry_Int_Tables_number 14
_symmetry_space_group_name_Hall '-P 2ybc'
_symmetry_space_group_name_H-M 'P 1 21/c 1'
_atom_sites_solution_hydrogens geom
_atom_sites_solution_primary direct
_atom_sites_solution_secondary difmap
_audit_conform_dict_location ftp://ftp.iucr.org/pub/cif_core.dic
_audit_conform_dict_name cif_core.dic
_audit_conform_dict_version 2.2
_audit_creation_date 2003-04-04T19:33:13-00:00
_audit_creation_method 'WinGX routine CIF_UPDATE'
_cell_angle_alpha 90
_cell_angle_beta 96.205(1)
_cell_angle_gamma 90
_cell_formula_units_Z 8
_cell_length_a 30.3283(5)
_cell_length_b 12.9666(2)
_cell_length_c 7.8988(1)
_cell_measurement_reflns_used 6162
_cell_measurement_temperature 100.0(1)
_cell_measurement_theta_max 74.48
_cell_measurement_theta_min 1.02
_cell_measurement_wavelength 1.54184
_cell_volume 3088.04(8)
_computing_cell_refinement 'HKL Scalepack (Otwinowski & Minor 1997)'
_computing_data_collection 'Collect (Nonius BV, 1997-2000)'
_computing_data_reduction 'HKL Denzo and Scalepack (Otwinowski & Minor 1997)'
_computing_molecular_graphics 'Ortep-3 for Windows (Farrugia, 1997)'
_computing_publication_material 'WinGX publication routines (Farrugia, 1999)'
_computing_structure_refinement 'SHELXL-97 (Sheldrick, 1997)'
_computing_structure_solution 'SIR97 (Altomare et al., 1999)'
_diffrn_ambient_temperature 100.0(1)
_diffrn_measured_fraction_theta_full 0.978
_diffrn_measured_fraction_theta_max 0.978
_diffrn_measurement_device '135mm CCD camera on \k-goniostat'
_diffrn_measurement_device_type KappaCCD2000
_diffrn_measurement_method CCD
_diffrn_orient_matrix_type X==UH
_diffrn_orient_matrix_UB_11 0.00372
_diffrn_orient_matrix_UB_12 -0.03275
_diffrn_orient_matrix_UB_13 0.00373
_diffrn_orient_matrix_UB_21 0.0546
_diffrn_orient_matrix_UB_22 0
_diffrn_orient_matrix_UB_23 -0.05447
_diffrn_orient_matrix_UB_31 0.08982
_diffrn_orient_matrix_UB_32 0.0065
_diffrn_orient_matrix_UB_33 0.09004
_diffrn_radiation_monochromator graphite
_diffrn_radiation_probe x-ray
_diffrn_radiation_type CuK\a
_diffrn_radiation_wavelength 1.54184
_diffrn_reflns_av_R_equivalents 0.113
_diffrn_reflns_av_unetI/netI 0.1628
_diffrn_reflns_limit_h_max 36
_diffrn_reflns_limit_h_min 0
_diffrn_reflns_limit_k_max 0
_diffrn_reflns_limit_k_min -15
_diffrn_reflns_limit_l_max 9
_diffrn_reflns_limit_l_min -9
_diffrn_reflns_number 56768
_diffrn_reflns_theta_full 72.54
_diffrn_reflns_theta_max 72.54
_diffrn_reflns_theta_min 3.71
_exptl_absorpt_coefficient_mu 1.879
_exptl_absorpt_correction_T_max 0.927
_exptl_absorpt_correction_T_min 0.600
_exptl_absorpt_correction_type multi-scan
_exptl_absorpt_process_details
;
multi-scan from symmetry-related measurements
Sortav (Blessing 1995)
;
_exptl_crystal_colour yellow
_exptl_crystal_density_diffrn 1.365
_exptl_crystal_density_method 'not measured'
_exptl_crystal_description plate
_exptl_crystal_F_000 1328
_exptl_crystal_size_max 0.60
_exptl_crystal_size_mid 0.38
_exptl_crystal_size_min 0.05
_refine_diff_density_max 0.439
_refine_diff_density_min -0.305
_refine_diff_density_rms 0.059
_refine_ls_extinction_method none
_refine_ls_goodness_of_fit_ref 0.939
_refine_ls_hydrogen_treatment mixed
_refine_ls_matrix_type full
_refine_ls_number_parameters 425
_refine_ls_number_reflns 5987
_refine_ls_number_restraints 0
_refine_ls_restrained_S_all 0.939
_refine_ls_R_factor_all 0.0926
_refine_ls_R_factor_gt 0.0687
_refine_ls_shift/su_max 0.016
_refine_ls_shift/su_mean 0.001
_refine_ls_structure_factor_coef Fsqd
_refine_ls_weighting_details 'calc w==1/[\s^2^(Fo^2^)+(0.0000P)^2^+0.0000P] where P==(Fo^2^+2Fc^2^)/3'
_refine_ls_weighting_scheme calc
_refine_ls_wR_factor_gt 0.1728
_refine_ls_wR_factor_ref 0.1838
_reflns_number_gt 4277
_reflns_number_total 5987
_reflns_threshold_expression >2sigma(I)
_cod_data_source_file b307346g.txt
_cod_data_source_block 2003va01
_cod_original_sg_symbol_H-M P21/c
_cod_original_formula_sum 'C20 H15 N1 O1 S1'
_cod_database_code 1516485

loop_
_symmetry_equiv_pos_as_xyz
'x, y, z'
'-x, y+1/2, -z+1/2'
'-x, -y, -z'
'x, -y-1/2, z-1/2'

loop_
_atom_site_label
_atom_site_type_symbol
_atom_site_fract_x
_atom_site_fract_y
_atom_site_fract_z
_atom_site_U_iso_or_equiv
_atom_site_adp_type
_atom_site_occupancy
_atom_site_symmetry_multiplicity
_atom_site_calc_flag
_atom_site_refinement_flags
N1 N 0.41146(8) -0.4581(2) 0.9170(3) 0.0457(6) Uani 1 1 d .
H1 H 0.4191(11) -0.516(3) 0.906(5) 0.053(11) Uiso 1 1 d .
C2 C 0.43047(9) -0.3671(2) 0.8680(4) 0.0440(7) Uani 1 1 d .
C3 C 0.40268(9) -0.2851(2) 0.8984(4) 0.0443(6) Uani 1 1 d .
C4 C 0.36539(9) -0.3295(2) 0.9673(4) 0.0444(6) Uani 1 1 d .
C5 C 0.32730(9) -0.2866(3) 1.0286(4) 0.0494(7) Uani 1 1 d .
H5 H 0.3218 -0.2146 1.0216 0.059 Uiso 1 1 calc R
C6 C 0.29845(10) -0.3519(3) 1.0986(4) 0.0519(8) Uani 1 1 d .
H6 H 0.2731 -0.324 1.143 0.062 Uiso 1 1 calc R
C7 C 0.30571(10) -0.4590(3) 1.1057(4) 0.0530(8) Uani 1 1 d .
H7 H 0.2847 -0.502 1.1523 0.064 Uiso 1 1 calc R
C8 C 0.34234(10) -0.5033(3) 1.0472(4) 0.0479(7) Uani 1 1 d .
H8 H 0.3473 -0.5756 1.0536 0.058 Uiso 1 1 calc R
C9 C 0.37205(9) -0.4367(2) 0.9776(4) 0.0446(7) Uani 1 1 d .
C10 C 0.41030(10) -0.1730(2) 0.8724(4) 0.0493(7) Uani 1 1 d .
H10A H 0.4332 -0.1482 0.9597 0.074 Uiso 1 1 calc R
H10B H 0.3827 -0.1351 0.881 0.074 Uiso 1 1 calc R
H10C H 0.42 -0.1621 0.7594 0.074 Uiso 1 1 calc R
C11 C 0.47292(10) -0.3691(2) 0.8025(4) 0.0440(6) Uani 1 1 d .
S12 S 0.49813(2) -0.25876(6) 0.73700(10) 0.0444(2) Uani 1 1 d .
C13 C 0.54342(9) -0.3271(2) 0.6834(4) 0.0445(7) Uani 1 1 d .
C14 C 0.53922(10) -0.4308(2) 0.7170(4) 0.0476(7) Uani 1 1 d .
H14 H 0.5611 -0.4807 0.698 0.057 Uiso 1 1 calc R
C15 C 0.49946(10) -0.4546(3) 0.7817(4) 0.0485(7) Uani 1 1 d .
H15 H 0.4913 -0.5228 0.8091 0.058 Uiso 1 1 calc R
C16 C 0.57954(10) -0.2683(2) 0.6224(4) 0.0449(7) Uani 1 1 d .
O17 O 0.57710(7) -0.17354(17) 0.6158(3) 0.0515(5) Uani 1 1 d .
C18 C 0.62025(9) -0.3214(2) 0.5752(4) 0.0447(7) Uani 1 1 d .
C19 C 0.66122(10) -0.2754(3) 0.6282(4) 0.0508(7) Uani 1 1 d .
H19 H 0.6624 -0.2134 0.6926 0.061 Uiso 1 1 calc R
C20 C 0.69970(10) -0.3200(3) 0.5868(4) 0.0540(8) Uani 1 1 d .
H20 H 0.7274 -0.2889 0.624 0.065 Uiso 1 1 calc R
C21 C 0.69850(10) -0.4100(3) 0.4911(4) 0.0546(8) Uani 1 1 d .
H21 H 0.7253 -0.4404 0.4634 0.066 Uiso 1 1 calc R
C22 C 0.65810(11) -0.4552(3) 0.4363(4) 0.0520(7) Uani 1 1 d .
H22 H 0.6571 -0.5161 0.3691 0.062 Uiso 1 1 calc R
C23 C 0.61876(10) -0.4113(3) 0.4797(4) 0.0474(7) Uani 1 1 d .
H23 H 0.5911 -0.443 0.4439 0.057 Uiso 1 1 calc R
N51 N 0.09643(8) -0.4684(2) 0.5051(3) 0.0430(6) Uani 1 1 d .
H51 H 0.0851(9) -0.527(3) 0.494(4) 0.041(9) Uiso 1 1 d .
C52 C 0.07865(9) -0.3785(2) 0.4296(4) 0.0425(6) Uani 1 1 d .
C53 C 0.10869(9) -0.2983(2) 0.4649(4) 0.0424(6) Uani 1 1 d .
C54 C 0.14690(9) -0.3425(2) 0.5611(4) 0.0439(6) Uani 1 1 d .
C55 C 0.18743(10) -0.3009(3) 0.6342(4) 0.0499(7) Uani 1 1 d .
H55 H 0.194 -0.2299 0.6205 0.06 Uiso 1 1 calc R
C56 C 0.21725(10) -0.3645(3) 0.7255(4) 0.0538(8) Uani 1 1 d .
H56 H 0.2449 -0.3375 0.7735 0.065 Uiso 1 1 calc R
C57 C 0.20756(10) -0.4693(3) 0.7494(4) 0.0508(7) Uani 1 1 d .
H57 H 0.2287 -0.5113 0.8147 0.061 Uiso 1 1 calc R
C58 C 0.16796(9) -0.5125(2) 0.6801(4) 0.0463(7) Uani 1 1 d .
H58 H 0.1614 -0.5832 0.6966 0.056 Uiso 1 1 calc R
C59 C 0.13804(9) -0.4475(2) 0.5847(4) 0.0422(6) Uani 1 1 d .
C60 C 0.10230(10) -0.1864(2) 0.4251(4) 0.0476(7) Uani 1 1 d .
H60A H 0.0891 -0.1785 0.307 0.071 Uiso 1 1 calc R
H60B H 0.1311 -0.1512 0.4401 0.071 Uiso 1 1 calc R
H60C H 0.0826 -0.1561 0.502 0.071 Uiso 1 1 calc R
C61 C 0.03545(9) -0.3791(2) 0.3333(4) 0.0431(6) Uani 1 1 d .
S62 S 0.01131(2) -0.26799(6) 0.24474(10) 0.0433(2) Uani 1 1 d .
C63 C -0.03508(9) -0.3344(2) 0.1585(4) 0.0434(6) Uani 1 1 d .
C64 C -0.03195(9) -0.4373(2) 0.1989(4) 0.0454(7) Uani 1 1 d .
H64 H -0.0546 -0.4858 0.1637 0.055 Uiso 1 1 calc R
C65 C 0.00782(9) -0.4640(3) 0.2971(4) 0.0458(7) Uani 1 1 d .
H65 H 0.0151 -0.5322 0.3346 0.055 Uiso 1 1 calc R
C66 C -0.07062(9) -0.2737(2) 0.0675(4) 0.0425(6) Uani 1 1 d .
O67 O -0.06750(7) -0.17869(17) 0.0643(3) 0.0487(5) Uani 1 1 d .
C68 C -0.11138(9) -0.3253(2) -0.0153(4) 0.0433(6) Uani 1 1 d .
C69 C -0.15193(9) -0.2764(3) -0.0056(4) 0.0475(7) Uani 1 1 d .
H69 H -0.1529 -0.2128 0.0536 0.057 Uiso 1 1 calc R
C70 C -0.19078(10) -0.3201(3) -0.0818(4) 0.0530(8) Uani 1 1 d .
H70 H -0.2184 -0.2867 -0.0749 0.064 Uiso 1 1 calc R
C71 C -0.18909(10) -0.4136(3) -0.1691(4) 0.0530(8) Uani 1 1 d .
H71 H -0.2157 -0.4438 -0.2214 0.064 Uiso 1 1 calc R
C72 C -0.14924(9) -0.4621(3) -0.1798(4) 0.0470(7) Uani 1 1 d .
H72 H -0.1483 -0.5253 -0.2401 0.056 Uiso 1 1 calc R
C73 C -0.11015(9) -0.4188(2) -0.1024(4) 0.0443(7) Uani 1 1 d .
H73 H -0.0826 -0.4529 -0.1088 0.053 Uiso 1 1 calc R

loop_
_atom_site_aniso_label
_atom_site_aniso_U_11
_atom_site_aniso_U_22
_atom_site_aniso_U_33
_atom_site_aniso_U_23
_atom_site_aniso_U_13
_atom_site_aniso_U_12
N1 0.0555(14) 0.0331(14) 0.0489(15) -0.0038(12) 0.0080(10) 0.0012(11)
C2 0.0558(16) 0.0347(16) 0.0408(15) 0.0010(12) 0.0024(12) -0.0003(12)
C3 0.0512(14) 0.0370(16) 0.0441(16) 0.0013(13) 0.0023(11) 0.0009(12)
C4 0.0526(15) 0.0387(16) 0.0410(15) -0.0005(13) 0.0011(11) 0.0023(12)
C5 0.0533(15) 0.0443(18) 0.0500(18) -0.0011(15) 0.0023(12) 0.0047(13)
C6 0.0484(15) 0.056(2) 0.0517(18) -0.0014(15) 0.0053(12) 0.0050(14)
C7 0.0494(15) 0.057(2) 0.0527(18) 0.0021(16) 0.0046(13) -0.0068(14)
C8 0.0579(16) 0.0392(17) 0.0469(17) -0.0002(14) 0.0064(12) -0.0036(13)
C9 0.0497(15) 0.0403(17) 0.0437(16) -0.0025(13) 0.0042(11) -0.0014(12)
C10 0.0562(16) 0.0396(18) 0.0512(18) 0.0009(14) 0.0021(13) 0.0025(13)
C11 0.0548(15) 0.0372(16) 0.0398(15) 0.0009(13) 0.0042(11) -0.0001(12)
S12 0.0541(4) 0.0341(4) 0.0451(4) 0.0003(3) 0.0054(3) 0.0006(3)
C13 0.0575(16) 0.0351(16) 0.0410(15) 0.0006(13) 0.0055(12) 0.0001(12)
C14 0.0579(16) 0.0364(17) 0.0489(17) -0.0006(14) 0.0077(12) 0.0052(12)
C15 0.0647(17) 0.0331(17) 0.0488(17) 0.0010(13) 0.0119(13) -0.0001(13)
C16 0.0585(16) 0.0366(17) 0.0391(16) -0.0016(12) 0.0027(12) -0.0025(12)
O17 0.0627(12) 0.0340(12) 0.0576(13) 0.0006(10) 0.0049(10) -0.0028(9)
C18 0.0524(15) 0.0402(17) 0.0417(15) 0.0040(13) 0.0053(11) -0.0010(12)
C19 0.0631(17) 0.0423(18) 0.0470(18) 0.0053(14) 0.0057(13) -0.0045(14)
C20 0.0529(16) 0.057(2) 0.0514(18) 0.0072(16) 0.0031(13) -0.0033(14)
C21 0.0570(17) 0.057(2) 0.0507(18) 0.0109(16) 0.0117(13) 0.0066(15)
C22 0.0710(19) 0.0429(19) 0.0437(17) 0.0032(14) 0.0129(14) 0.0048(14)
C23 0.0569(16) 0.0423(18) 0.0434(16) 0.0042(13) 0.0069(12) -0.0020(13)
N51 0.0498(12) 0.0330(13) 0.0463(14) 0.0011(11) 0.0059(10) -0.0021(10)
C52 0.0483(14) 0.0374(16) 0.0431(15) -0.0025(13) 0.0109(11) 0.0007(11)
C53 0.0499(14) 0.0344(16) 0.0442(16) 0.0004(13) 0.0108(11) -0.0032(11)
C54 0.0496(14) 0.0402(17) 0.0427(15) -0.0035(13) 0.0087(11) -0.0026(12)
C55 0.0536(15) 0.0454(19) 0.0510(17) -0.0010(15) 0.0073(12) -0.0068(13)
C56 0.0493(15) 0.058(2) 0.0529(18) 0.0000(16) 0.0019(13) -0.0054(14)
C57 0.0504(15) 0.053(2) 0.0485(17) 0.0017(15) 0.0044(12) 0.0027(13)
C58 0.0554(16) 0.0402(17) 0.0436(16) 0.0036(13) 0.0075(12) 0.0023(12)
C59 0.0480(14) 0.0381(16) 0.0415(15) -0.0006(12) 0.0096(11) -0.0002(11)
C60 0.0533(15) 0.0394(18) 0.0512(17) -0.0031(14) 0.0106(12) -0.0045(12)
C61 0.0508(15) 0.0381(17) 0.0421(15) -0.0018(13) 0.0123(11) -0.0006(11)
S62 0.0491(4) 0.0357(4) 0.0457(4) 0.0007(3) 0.0073(3) -0.0009(3)
C63 0.0510(15) 0.0371(16) 0.0432(15) 0.0011(13) 0.0095(11) 0.0021(12)
C64 0.0501(15) 0.0381(17) 0.0485(16) 0.0001(13) 0.0072(12) -0.0044(12)
C65 0.0516(15) 0.0370(17) 0.0491(17) -0.0007(14) 0.0074(12) -0.0007(12)
C66 0.0475(14) 0.0396(17) 0.0421(16) 0.0028(13) 0.0122(11) 0.0031(12)
O67 0.0575(11) 0.0344(12) 0.0545(13) 0.0010(10) 0.0080(9) 0.0023(9)
C68 0.0501(14) 0.0396(17) 0.0409(15) 0.0026(13) 0.0081(11) -0.0001(12)
C69 0.0534(15) 0.0456(19) 0.0449(17) 0.0018(14) 0.0121(12) 0.0019(13)
C70 0.0485(15) 0.058(2) 0.0535(18) 0.0059(16) 0.0092(13) 0.0045(14)
C71 0.0517(16) 0.057(2) 0.0506(18) 0.0031(16) 0.0066(13) -0.0059(14)
C72 0.0547(15) 0.0464(18) 0.0405(15) 0.0029(14) 0.0075(11) -0.0043(13)
C73 0.0495(14) 0.0409(17) 0.0433(15) 0.0025(13) 0.0092(11) 0.0032(12)

loop_
_atom_type_symbol
_atom_type_description
_atom_type_scat_dispersion_real
_atom_type_scat_dispersion_imag
_atom_type_scat_source
C C 0.0181 0.0091 'International Tables Vol C Tables 4.2.6.8 and 6.1.1.4'
H H 0 0 'International Tables Vol C Tables 4.2.6.8 and 6.1.1.4'
N N 0.0311 0.018 'International Tables Vol C Tables 4.2.6.8 and 6.1.1.4'
O O 0.0492 0.0322 'International Tables Vol C Tables 4.2.6.8 and 6.1.1.4'
S S 0.3331 0.5567 'International Tables Vol C Tables 4.2.6.8 and 6.1.1.4'

loop_
_geom_angle_atom_site_label_1
_geom_angle_atom_site_label_2
_geom_angle_atom_site_label_3
_geom_angle
C9 N1 C2 109.4(3)
C9 N1 H1 121(3)
C2 N1 H1 130(3)
N1 C2 C3 108.9(3)
N1 C2 C11 120.0(3)
C3 C2 C11 131.1(3)
C2 C3 C4 106.1(3)
C2 C3 C10 127.9(3)
C4 C3 C10 125.9(3)
C9 C4 C5 119.1(3)
C9 C4 C3 107.8(3)
C5 C4 C3 133.1(3)
C6 C5 C4 118.4(3)
C6 C5 H5 120.8
C4 C5 H5 120.8
C5 C6 C7 121.3(3)
C5 C6 H6 119.3
C7 C6 H6 119.3
C8 C7 C6 121.9(3)
C8 C7 H7 119.1
C6 C7 H7 119.1
C7 C8 C9 116.8(3)
C7 C8 H8 121.6
C9 C8 H8 121.6
N1 C9 C8 129.6(3)
N1 C9 C4 107.9(3)
C8 C9 C4 122.5(3)
C3 C10 H10A 109.5
C3 C10 H10B 109.5
H10A C10 H10B 109.5
C3 C10 H10C 109.5
H10A C10 H10C 109.5
H10B C10 H10C 109.5
C15 C11 C2 127.5(3)
C15 C11 S12 110.1(2)
C2 C11 S12 122.3(2)
C13 S12 C11 92.19(15)
C14 C13 C16 131.4(3)
C14 C13 S12 111.1(2)
C16 C13 S12 117.4(2)
C13 C14 C15 112.8(3)
C13 C14 H14 123.6
C15 C14 H14 123.6
C11 C15 C14 113.7(3)
C11 C15 H15 123.2
C14 C15 H15 123.2
O17 C16 C13 119.4(3)
O17 C16 C18 119.7(3)
C13 C16 C18 120.8(3)
C23 C18 C19 119.8(3)
C23 C18 C16 122.9(3)
C19 C18 C16 117.3(3)
C20 C19 C18 119.9(3)
C20 C19 H19 120
C18 C19 H19 120.1
C19 C20 C21 120.7(3)
C19 C20 H20 119.6
C21 C20 H20 119.6
C22 C21 C20 119.8(3)
C22 C21 H21 120.1
C20 C21 H21 120.1
C21 C22 C23 120.0(3)
C21 C22 H22 120
C23 C22 H22 120
C18 C23 C22 119.8(3)
C18 C23 H23 120.1
C22 C23 H23 120.1
C59 N51 C52 109.0(3)
C59 N51 H51 125(2)
C52 N51 H51 126(2)
C53 C52 N51 109.0(2)
C53 C52 C61 130.4(3)
N51 C52 C61 120.6(3)
C52 C53 C54 106.4(3)
C52 C53 C60 128.1(3)
C54 C53 C60 125.4(3)
C59 C54 C55 119.2(3)
C59 C54 C53 107.6(2)
C55 C54 C53 133.1(3)
C56 C55 C54 118.8(3)
C56 C55 H55 120.6
C54 C55 H55 120.6
C55 C56 C57 121.1(3)
C55 C56 H56 119.5
C57 C56 H56 119.5
C58 C57 C56 121.5(3)
C58 C57 H57 119.2
C56 C57 H57 119.2
C57 C58 C59 117.1(3)
C57 C58 H58 121.5
C59 C58 H58 121.5
N51 C59 C58 129.7(3)
N51 C59 C54 108.0(2)
C58 C59 C54 122.2(3)
C53 C60 H60A 109.5
C53 C60 H60B 109.5
H60A C60 H60B 109.5
C53 C60 H60C 109.5
H60A C60 H60C 109.5
H60B C60 H60C 109.5
C65 C61 C52 127.1(3)
C65 C61 S62 110.9(2)
C52 C61 S62 122.0(2)
C63 S62 C61 92.03(14)
C64 C63 C66 131.9(3)
C64 C63 S62 111.1(2)
C66 C63 S62 116.9(2)
C63 C64 C65 113.7(3)
C63 C64 H64 123.1
C65 C64 H64 123.1
C61 C65 C64 112.3(3)
C61 C65 H65 123.9
C64 C65 H65 123.9
O67 C66 C63 119.6(3)
O67 C66 C68 120.0(3)
C63 C66 C68 120.4(3)
C69 C68 C73 119.6(3)
C69 C68 C66 117.8(3)
C73 C68 C66 122.7(3)
C70 C69 C68 120.3(3)
C70 C69 H69 119.9
C68 C69 H69 119.9
C69 C70 C71 119.6(3)
C69 C70 H70 120.2
C71 C70 H70 120.2
C72 C71 C70 120.4(3)
C72 C71 H71 119.8
C70 C71 H71 119.8
C71 C72 C73 120.2(3)
C71 C72 H72 119.9
C73 C72 H72 119.9
C72 C73 C68 120.0(3)
C72 C73 H73 120
C68 C73 H73 120

loop_
_geom_bond_atom_site_label_1
_geom_bond_atom_site_label_2
_geom_bond_distance
N1 C9 1.363(4)
N1 C2 1.387(4)
N1 H1 0.79(4)
C2 C3 1.394(4)
C2 C11 1.439(4)
C3 C4 1.428(4)
C3 C10 1.490(4)
C4 C9 1.407(4)
C4 C5 1.414(4)
C5 C6 1.375(5)
C5 H5 0.95
C6 C7 1.407(5)
C6 H6 0.95
C7 C8 1.374(4)
C7 H7 0.95
C8 C9 1.402(4)
C8 H8 0.95
C10 H10A 0.98
C10 H10B 0.98
C10 H10C 0.98
C11 C15 1.390(4)
C11 S12 1.728(3)
S12 C13 1.725(3)
C13 C14 1.379(4)
C13 C16 1.458(4)
C14 C15 1.395(4)
C14 H14 0.95
C15 H15 0.95
C16 O17 1.232(4)
C16 C18 1.495(4)
C18 C23 1.387(4)
C18 C19 1.401(4)
C19 C20 1.373(5)
C19 H19 0.95
C20 C21 1.389(5)
C20 H20 0.95
C21 C22 1.385(5)
C21 H21 0.95
C22 C23 1.398(4)
C22 H22 0.95
C23 H23 0.95
N51 C59 1.375(4)
N51 C52 1.392(4)
N51 H51 0.83(3)
C52 C53 1.391(4)
C52 C61 1.442(4)
C53 C54 1.434(4)
C53 C60 1.493(4)
C54 C59 1.405(4)
C54 C55 1.408(4)
C55 C56 1.371(5)
C55 H55 0.95
C56 C57 1.407(5)
C56 H56 0.95
C57 C58 1.383(4)
C57 H57 0.95
C58 C59 1.397(4)
C58 H58 0.95
C60 H60A 0.98
C60 H60B 0.98
C60 H60C 0.98
C61 C65 1.395(4)
C61 S62 1.729(3)
S62 C63 1.726(3)
C63 C64 1.372(4)
C63 C66 1.460(4)
C64 C65 1.405(4)
C64 H64 0.95
C65 H65 0.95
C66 O67 1.236(4)
C66 C68 1.493(4)
C68 C69 1.393(4)
C68 C73 1.397(4)
C69 C70 1.385(4)
C69 H69 0.95
C70 C71 1.399(5)
C70 H70 0.95
C71 C72 1.373(4)
C71 H71 0.95
C72 C73 1.392(4)
C72 H72 0.95
C73 H73 0.95

loop_
_geom_torsion_atom_site_label_1
_geom_torsion_atom_site_label_2
_geom_torsion_atom_site_label_3
_geom_torsion_atom_site_label_4
_geom_torsion
C9 N1 C2 C3 0.2(3)
C9 N1 C2 C11 178.8(3)
N1 C2 C3 C4 -0.4(3)
C11 C2 C3 C4 -178.8(3)
N1 C2 C3 C10 177.2(3)
C11 C2 C3 C10 -1.1(6)
C2 C3 C4 C9 0.5(3)
C10 C3 C4 C9 -177.2(3)
C2 C3 C4 C5 177.3(3)
C10 C3 C4 C5 -0.4(5)
C9 C4 C5 C6 0.9(4)
C3 C4 C5 C6 -175.6(3)
C4 C5 C6 C7 -1.6(5)
C5 C6 C7 C8 1.6(5)
C6 C7 C8 C9 -0.8(5)
C2 N1 C9 C8 -177.2(3)
C2 N1 C9 C4 0.1(3)
C7 C8 C9 N1 177.1(3)
C7 C8 C9 C4 0.1(5)
C5 C4 C9 N1 -177.7(3)
C3 C4 C9 N1 -0.4(3)
C5 C4 C9 C8 -0.2(5)
C3 C4 C9 C8 177.1(3)
N1 C2 C11 C15 -0.8(5)
C3 C2 C11 C15 177.4(3)
N1 C2 C11 S12 179.3(2)
C3 C2 C11 S12 -2.6(5)
C15 C11 S12 C13 -0.1(2)
C2 C11 S12 C13 179.9(3)
C11 S12 C13 C14 -0.7(2)
C11 S12 C13 C16 -177.2(2)
C16 C13 C14 C15 177.2(3)
S12 C13 C14 C15 1.3(4)
C2 C11 C15 C14 -179.1(3)
S12 C11 C15 C14 0.8(4)
C13 C14 C15 C11 -1.4(4)
C14 C13 C16 O17 -173.8(3)
S12 C13 C16 O17 2.0(4)
C14 C13 C16 C18 3.5(5)
S12 C13 C16 C18 179.2(2)
O17 C16 C18 C23 -138.7(3)
C13 C16 C18 C23 44.0(4)
O17 C16 C18 C19 39.8(4)
C13 C16 C18 C19 -137.5(3)
C23 C18 C19 C20 -0.7(5)
C16 C18 C19 C20 -179.2(3)
C18 C19 C20 C21 0.7(5)
C19 C20 C21 C22 0.2(5)
C20 C21 C22 C23 -1.1(5)
C19 C18 C23 C22 -0.2(5)
C16 C18 C23 C22 178.2(3)
C21 C22 C23 C18 1.1(5)
C59 N51 C52 C53 -1.6(3)
C59 N51 C52 C61 178.4(3)
N51 C52 C53 C54 2.0(3)
C61 C52 C53 C54 -178.0(3)
N51 C52 C53 C60 -173.6(3)
C61 C52 C53 C60 6.4(5)
C52 C53 C54 C59 -1.7(3)
C60 C53 C54 C59 174.0(3)
C52 C53 C54 C55 -179.1(3)
C60 C53 C54 C55 -3.4(5)
C59 C54 C55 C56 0.5(5)
C53 C54 C55 C56 177.7(3)
C54 C55 C56 C57 -1.2(5)
C55 C56 C57 C58 0.9(5)
C56 C57 C58 C59 0.2(5)
C52 N51 C59 C58 178.3(3)
C52 N51 C59 C54 0.5(3)
C57 C58 C59 N51 -178.5(3)
C57 C58 C59 C54 -1.0(5)
C55 C54 C59 N51 178.6(3)
C53 C54 C59 N51 0.7(3)
C55 C54 C59 C58 0.6(5)
C53 C54 C59 C58 -177.2(3)
C53 C52 C61 C65 177.1(3)
N51 C52 C61 C65 -3.0(5)
C53 C52 C61 S62 -2.6(5)
N51 C52 C61 S62 177.4(2)
C65 C61 S62 C63 -0.5(2)
C52 C61 S62 C63 179.2(3)
C61 S62 C63 C64 0.8(2)
C61 S62 C63 C66 177.4(2)
C66 C63 C64 C65 -176.8(3)
S62 C63 C64 C65 -0.8(4)
C52 C61 C65 C64 -179.6(3)
S62 C61 C65 C64 0.1(3)
C63 C64 C65 C61 0.5(4)
C64 C63 C66 O67 171.5(3)
S62 C63 C66 O67 -4.2(4)
C64 C63 C66 C68 -6.0(5)
S62 C63 C66 C68 178.3(2)
O67 C66 C68 C69 -36.6(4)
C63 C66 C68 C69 140.9(3)
O67 C66 C68 C73 142.6(3)
C63 C66 C68 C73 -39.9(4)
C73 C68 C69 C70 0.0(5)
C66 C68 C69 C70 179.2(3)
C68 C69 C70 C71 -0.1(5)
C69 C70 C71 C72 -0.1(5)
C70 C71 C72 C73 0.5(5)
C71 C72 C73 C68 -0.7(5)
C69 C68 C73 C72 0.5(4)
C66 C68 C73 C72 -178.7(3)
